data_1502959
loop_
_publ_author_name
'Heidebrecht, Jr, Richard W'
'Gulledge, Brian'
'Martin, Stephen F.'

_publ_section_title
;
 Approaches to N-methylwelwitindolinone C isothiocyanate: facile synthesis
 of the tetracyclic core.
;
_journal_issue 11
_journal_name_full 'Organic letters'
_journal_page_first 2492
_journal_page_last 2495
_journal_paper_doi 10.1021/ol1006373
_journal_volume 12
_journal_year 2010
_chemical_formula_sum 'C17 H19 N O3'
_chemical_formula_weight 285.33
_chemical_name_systematic
; 
 ? 
;
_space_group_IT_number 14
_symmetry_cell_setting monoclinic
_symmetry_space_group_name_Hall '-P 2yn'
_symmetry_space_group_name_H-M 'P 1 21/n 1'
_atom_sites_solution_hydrogens difmap
_atom_sites_solution_primary direct
_atom_sites_solution_secondary difmap
_audit_creation_method SHELXL-97
_cell_angle_alpha 90.00
_cell_angle_beta 108.491(1)
_cell_angle_gamma 90.00
_cell_formula_units_Z 4
_cell_length_a 9.5637(2)
_cell_length_b 15.9280(3)
_cell_length_c 10.1072(2)
_cell_measurement_temperature 153(2)
_cell_volume 1460.15(5)
_computing_cell_refinement 'Collect software, Nonius B.V. 1998'
_computing_data_collection 'Collect software, Nonius B.V. 1998'
_computing_data_reduction
;
DENZO and Scalepack (Otwinoski and Minor, 1997)
;
_computing_molecular_graphics 'XP SHELXTL/PC, Siemens Analytical'
_computing_structure_refinement 'XL SHELXTL/PC, Siemens Analytical'
_computing_structure_solution
;

SIR97 - Altomare A., Burla M.C., Camalli M., Cascarano G.L., Giacovazzo C., 
Guagliardi A., Moliterni A.G.G., Polidori G.,Spagna R.
;
_diffrn_ambient_temperature 153(2)
_diffrn_measured_fraction_theta_full 0.991
_diffrn_measured_fraction_theta_max 0.991
_diffrn_measurement_device_type 'Nonius Kappa CCD'
_diffrn_measurement_method \w-scans
_diffrn_radiation_monochromator graphite
_diffrn_radiation_source 'fine-focus sealed tube'
_diffrn_radiation_type MoK\a
_diffrn_radiation_wavelength 0.71073
_diffrn_reflns_av_R_equivalents 0.0282
_diffrn_reflns_av_sigmaI/netI 0.0443
_diffrn_reflns_limit_h_max 12
_diffrn_reflns_limit_h_min -12
_diffrn_reflns_limit_k_max 20
_diffrn_reflns_limit_k_min -20
_diffrn_reflns_limit_l_max 13
_diffrn_reflns_limit_l_min -13
_diffrn_reflns_number 6210
_diffrn_reflns_theta_full 27.49
_diffrn_reflns_theta_max 27.49
_diffrn_reflns_theta_min 3.40
_exptl_absorpt_coefficient_mu 0.089
_exptl_absorpt_correction_type none
_exptl_crystal_colour colorless
_exptl_crystal_density_diffrn 1.298
_exptl_crystal_density_method 'not measured'
_exptl_crystal_description plates
_exptl_crystal_F_000 608
_exptl_crystal_size_max 0.35
_exptl_crystal_size_mid 0.20
_exptl_crystal_size_min 0.20
_refine_diff_density_max 0.324
_refine_diff_density_min -0.204
_refine_diff_density_rms 0.042
_refine_ls_extinction_coef 0.018(3)
_refine_ls_extinction_expression Fc^*^=kFc[1+0.001xFc^2^\l^3^/sin(2\q)]^-1/4^
_refine_ls_extinction_method SHELXL
_refine_ls_goodness_of_fit_ref 1.129
_refine_ls_hydrogen_treatment refal
_refine_ls_matrix_type full
_refine_ls_number_parameters 267
_refine_ls_number_reflns 3334
_refine_ls_number_restraints 0
_refine_ls_restrained_S_all 1.129
_refine_ls_R_factor_all 0.0821
_refine_ls_R_factor_gt 0.0619
_refine_ls_shift/su_max 0.062
_refine_ls_shift/su_mean 0.007
_refine_ls_structure_factor_coef Fsqd
_refine_ls_weighting_details 'calc w=1/[\s^2^(Fo^2^)+(0.0396P)^2^+0.9243P] where P=(Fo^2^+2Fc^2^)/3'
_refine_ls_weighting_scheme calc
_refine_ls_wR_factor_gt 0.1180
_refine_ls_wR_factor_ref 0.1247
_reflns_number_gt 2783
_reflns_number_total 3334
_reflns_threshold_expression >2sigma(I)
_cod_data_source_file ol1006373_si_002.cif
_cod_data_source_block rwh59c-17
_cod_depositor_comments
;
The following automatic conversions were performed:

'_symmetry_cell_setting' value 'Monoclinic' changed to 'monoclinic'
according to /home/saulius/struct/CIF-dictionaries/cif_core.dic
dictionary named 'cif_core.dic' version 2.4.2 from 2011-04-26.

Automatic conversion script
Id: cif_fix_values 1715 2011-07-08 13:25:40Z adriana 
;
_cod_original_sg_symbol_H-M P21/n
_cod_database_code 1502959

loop_
_symmetry_equiv_pos_as_xyz
'x, y, z'
'-x+1/2, y+1/2, -z+1/2'
'-x, -y, -z'
'x-1/2, -y-1/2, z-1/2'

loop_
_atom_site_label
_atom_site_type_symbol
_atom_site_fract_x
_atom_site_fract_y
_atom_site_fract_z
_atom_site_U_iso_or_equiv
_atom_site_adp_type
_atom_site_occupancy
_atom_site_symmetry_multiplicity
_atom_site_calc_flag
N1 N 0.66576(16) 0.67463(9) 0.46002(16) 0.0227(3) Uani 1 1 d
C2 C 0.58301(19) 0.67264(11) 0.54899(19) 0.0224(4) Uani 1 1 d
C3 C 0.44556(18) 0.64186(10) 0.48296(18) 0.0195(4) Uani 1 1 d
C4 C 0.32414(19) 0.62502(11) 0.54536(18) 0.0231(4) Uani 1 1 d
C5 C 0.2450(2) 0.54293(12) 0.4792(2) 0.0260(4) Uani 1 1 d
C6 C 0.13999(19) 0.55366(11) 0.3351(2) 0.0241(4) Uani 1 1 d
C7 C 0.17619(19) 0.57607(10) 0.21927(19) 0.0211(4) Uani 1 1 d
C8 C 0.33146(18) 0.59025(10) 0.22251(17) 0.0187(4) Uani 1 1 d
C9 C 0.3756(2) 0.57380(11) 0.10603(19) 0.0231(4) Uani 1 1 d
C10 C 0.5175(2) 0.59299(12) 0.10232(19) 0.0260(4) Uani 1 1 d
C11 C 0.6222(2) 0.62833(11) 0.21430(19) 0.0242(4) Uani 1 1 d
C12 C 0.58263(18) 0.64252(10) 0.33376(18) 0.0203(4) Uani 1 1 d
C13 C 0.44100(18) 0.62254(10) 0.34213(17) 0.0181(4) Uani 1 1 d
C14 C 0.8175(2) 0.70200(15) 0.4940(3) 0.0340(5) Uani 1 1 d
C15 C 0.3897(3) 0.61105(16) 0.7034(2) 0.0363(5) Uani 1 1 d
C16 C 0.2158(2) 0.69898(13) 0.5181(2) 0.0325(5) Uani 1 1 d
O17 O 0.00003(15) 0.54028(9) 0.33157(16) 0.0347(4) Uani 1 1 d
C18 C 0.0530(2) 0.59233(11) 0.0918(2) 0.0263(4) Uani 1 1 d
O19 O -0.07726(15) 0.57632(10) 0.07844(15) 0.0378(4) Uani 1 1 d
O20 O 0.08927(14) 0.62859(8) -0.01127(14) 0.0309(3) Uani 1 1 d
C21 C -0.0296(3) 0.64605(15) -0.1384(2) 0.0372(5) Uani 1 1 d
H2 H 0.628(2) 0.6913(13) 0.646(2) 0.028(5) Uiso 1 1 d
H5A H 0.321(2) 0.5023(13) 0.479(2) 0.026(5) Uiso 1 1 d
H5B H 0.190(2) 0.5225(13) 0.538(2) 0.034(6) Uiso 1 1 d
H9 H 0.307(2) 0.5494(12) 0.025(2) 0.024(5) Uiso 1 1 d
H10 H 0.537(2) 0.5810(13) 0.017(2) 0.028(5) Uiso 1 1 d
H11 H 0.718(2) 0.6421(13) 0.211(2) 0.028(5) Uiso 1 1 d
H14A H 0.884(3) 0.6542(17) 0.506(3) 0.050(7) Uiso 1 1 d
H14B H 0.845(3) 0.7326(16) 0.581(3) 0.047(7) Uiso 1 1 d
H14C H 0.829(3) 0.7396(18) 0.420(3) 0.058(8) Uiso 1 1 d
H15A H 0.458(3) 0.5611(16) 0.719(2) 0.046(7) Uiso 1 1 d
H15B H 0.443(3) 0.6647(16) 0.749(2) 0.045(6) Uiso 1 1 d
H15C H 0.309(3) 0.6002(16) 0.746(3) 0.052(7) Uiso 1 1 d
H16A H 0.136(3) 0.6879(15) 0.558(2) 0.043(6) Uiso 1 1 d
H16B H 0.274(2) 0.7505(16) 0.561(2) 0.042(6) Uiso 1 1 d
H16C H 0.167(3) 0.7097(15) 0.415(3) 0.043(6) Uiso 1 1 d
H17 H -0.055(3) 0.5510(18) 0.235(3) 0.064(8) Uiso 1 1 d
H21A H -0.092(3) 0.6908(17) -0.122(3) 0.051(7) Uiso 1 1 d
H21B H -0.087(3) 0.5941(18) -0.170(3) 0.054(7) Uiso 1 1 d
H21C H 0.019(3) 0.663(2) -0.206(3) 0.080(10) Uiso 1 1 d

loop_
_atom_site_aniso_label
_atom_site_aniso_U_11
_atom_site_aniso_U_22
_atom_site_aniso_U_33
_atom_site_aniso_U_23
_atom_site_aniso_U_13
_atom_site_aniso_U_12
N1 0.0182(7) 0.0233(8) 0.0254(8) 0.0007(6) 0.0052(6) -0.0015(6)
C2 0.0230(9) 0.0220(9) 0.0204(9) 0.0001(7) 0.0043(7) 0.0017(7)
C3 0.0222(8) 0.0172(8) 0.0193(8) 0.0017(7) 0.0068(7) 0.0028(7)
C4 0.0244(9) 0.0271(9) 0.0203(9) -0.0007(7) 0.0107(7) 0.0008(7)
C5 0.0275(9) 0.0258(10) 0.0295(10) 0.0037(8) 0.0160(8) -0.0015(8)
C6 0.0208(9) 0.0209(9) 0.0331(10) -0.0050(8) 0.0122(8) -0.0030(7)
C7 0.0209(9) 0.0172(8) 0.0246(9) -0.0030(7) 0.0064(7) -0.0007(7)
C8 0.0207(8) 0.0155(8) 0.0203(9) 0.0022(7) 0.0070(7) 0.0020(6)
C9 0.0264(9) 0.0231(9) 0.0196(9) -0.0006(7) 0.0070(8) 0.0032(7)
C10 0.0319(10) 0.0287(10) 0.0216(9) 0.0032(8) 0.0145(8) 0.0054(8)
C11 0.0229(9) 0.0246(9) 0.0294(10) 0.0064(8) 0.0144(8) 0.0026(7)
C12 0.0201(8) 0.0173(8) 0.0234(9) 0.0037(7) 0.0066(7) 0.0017(7)
C13 0.0200(8) 0.0143(8) 0.0207(9) 0.0024(6) 0.0074(7) 0.0015(7)
C14 0.0207(10) 0.0400(12) 0.0397(13) -0.0023(10) 0.0071(9) -0.0071(9)
C15 0.0410(12) 0.0483(14) 0.0228(10) 0.0015(9) 0.0148(9) -0.0015(11)
C16 0.0284(10) 0.0326(11) 0.0399(13) -0.0077(9) 0.0157(10) 0.0035(9)
O17 0.0241(7) 0.0445(9) 0.0387(9) -0.0035(7) 0.0146(6) -0.0075(6)
C18 0.0258(10) 0.0210(9) 0.0308(10) -0.0047(8) 0.0072(8) 0.0004(7)
O19 0.0221(7) 0.0481(9) 0.0383(9) -0.0051(7) 0.0028(6) -0.0026(6)
O20 0.0306(7) 0.0280(7) 0.0280(7) 0.0039(6) 0.0005(6) 0.0006(6)
C21 0.0400(12) 0.0305(11) 0.0292(11) -0.0008(9) -0.0060(9) 0.0029(10)

loop_
_atom_type_symbol
_atom_type_description
_atom_type_scat_dispersion_real
_atom_type_scat_dispersion_imag
_atom_type_scat_source
C C 0.0033 0.0016 'International Tables Vol C Tables 4.2.6.8 and 6.1.1.4'
H H 0.0000 0.0000 'International Tables Vol C Tables 4.2.6.8 and 6.1.1.4'
N N 0.0061 0.0033 'International Tables Vol C Tables 4.2.6.8 and 6.1.1.4'
O O 0.0106 0.0060 'International Tables Vol C Tables 4.2.6.8 and 6.1.1.4'

loop_
_geom_angle_atom_site_label_1
_geom_angle_atom_site_label_2
_geom_angle_atom_site_label_3
_geom_angle
C2 N1 C12 108.44(14)
C2 N1 C14 126.40(16)
C12 N1 C14 125.09(16)
C3 C2 N1 110.74(16)
C3 C2 H2 130.2(12)
N1 C2 H2 119.0(12)
C2 C3 C13 106.40(15)
C2 C3 C4 127.53(16)
C13 C3 C4 125.94(15)
C3 C4 C16 110.68(15)
C3 C4 C15 110.22(15)
C16 C4 C15 109.13(16)
C3 C4 C5 107.70(14)
C16 C4 C5 111.09(16)
C15 C4 C5 107.97(16)
C6 C5 C4 114.14(15)
C6 C5 H5A 110.1(12)
C4 C5 H5A 107.3(12)
C6 C5 H5B 108.0(13)
C4 C5 H5B 107.7(13)
H5A C5 H5B 109.5(17)
O17 C6 C7 122.56(17)
O17 C6 C5 111.32(16)
C7 C6 C5 126.11(16)
C6 C7 C18 116.52(16)
C6 C7 C8 122.71(16)
C18 C7 C8 120.60(16)
C9 C8 C13 116.55(15)
C9 C8 C7 121.21(16)
C13 C8 C7 122.23(15)
C8 C9 C10 122.37(17)
C8 C9 H9 119.4(12)
C10 C9 H9 118.3(12)
C11 C10 C9 121.79(17)
C11 C10 H10 121.5(12)
C9 C10 H10 116.7(12)
C10 C11 C12 116.95(16)
C10 C11 H11 121.8(12)
C12 C11 H11 121.2(12)
N1 C12 C11 129.08(16)
N1 C12 C13 108.11(14)
C11 C12 C13 122.80(16)
C12 C13 C8 119.35(15)
C12 C13 C3 106.26(15)
C8 C13 C3 134.39(15)
N1 C14 H14A 111.0(15)
N1 C14 H14B 109.1(14)
H14A C14 H14B 108(2)
N1 C14 H14C 110.3(15)
H14A C14 H14C 110(2)
H14B C14 H14C 108(2)
C4 C15 H15A 108.0(14)
C4 C15 H15B 109.2(13)
H15A C15 H15B 112.6(19)
C4 C15 H15C 110.5(14)
H15A C15 H15C 110(2)
H15B C15 H15C 106.6(19)
C4 C16 H16A 110.7(14)
C4 C16 H16B 107.1(13)
H16A C16 H16B 111.6(18)
C4 C16 H16C 112.4(13)
H16A C16 H16C 106.6(19)
H16B C16 H16C 108.4(19)
C6 O17 H17 102.6(17)
O19 C18 O20 120.52(17)
O19 C18 C7 124.09(18)
O20 C18 C7 115.37(16)
C18 O20 C21 116.90(17)
O20 C21 H21A 109.8(15)
O20 C21 H21B 108.8(15)
H21A C21 H21B 111(2)
O20 C21 H21C 105.1(18)
H21A C21 H21C 112(2)
H21B C21 H21C 110(2)

loop_
_geom_bond_atom_site_label_1
_geom_bond_atom_site_label_2
_geom_bond_distance
N1 C2 1.374(2)
N1 C12 1.371(2)
N1 C14 1.449(2)
C2 C3 1.363(2)
C2 H2 0.98(2)
C3 C13 1.443(2)
C3 C4 1.511(2)
C4 C16 1.535(3)
C4 C15 1.536(3)
C4 C5 1.552(3)
C5 C6 1.494(3)
C5 H5A 0.98(2)
C5 H5B 0.97(2)
C6 O17 1.345(2)
C6 C7 1.369(3)
C7 C18 1.467(3)
C7 C8 1.492(2)
C8 C9 1.396(2)
C8 C13 1.421(2)
C9 C10 1.403(3)
C9 H9 0.95(2)
C10 C11 1.372(3)
C10 H10 0.96(2)
C11 C12 1.394(2)
C11 H11 0.96(2)
C12 C13 1.420(2)
C14 H14A 0.97(3)
C14 H14B 0.96(3)
C14 H14C 0.99(3)
C15 H15A 1.01(3)
C15 H15B 1.03(3)
C15 H15C 1.01(3)
C16 H16A 0.99(2)
C16 H16B 1.01(2)
C16 H16C 1.01(2)
O17 H17 0.97(3)
C18 O19 1.237(2)
C18 O20 1.330(2)
O20 C21 1.447(2)
C21 H21A 0.98(3)
C21 H21B 0.99(3)
C21 H21C 0.98(3)

loop_
_geom_hbond_atom_site_label_D
_geom_hbond_atom_site_label_H
_geom_hbond_atom_site_label_A
_geom_hbond_distance_DH
_geom_hbond_distance_HA
_geom_hbond_distance_DA
_geom_hbond_angle_DHA
O17 H17 O19 0.97(3) 1.58(3) 2.494(2) 156(3)

loop_
_geom_torsion_atom_site_label_1
_geom_torsion_atom_site_label_2
_geom_torsion_atom_site_label_3
_geom_torsion_atom_site_label_4
_geom_torsion
C12 N1 C2 C3 -1.6(2)
C14 N1 C2 C3 -178.83(18)
N1 C2 C3 C13 0.3(2)
N1 C2 C3 C4 176.35(16)
C2 C3 C4 C16 96.8(2)
C13 C3 C4 C16 -87.8(2)
C2 C3 C4 C15 -24.0(3)
C13 C3 C4 C15 151.33(18)
C2 C3 C4 C5 -141.55(18)
C13 C3 C4 C5 33.8(2)
C3 C4 C5 C6 -77.81(18)
C16 C4 C5 C6 43.6(2)
C15 C4 C5 C6 163.18(16)
C4 C5 C6 O17 -113.69(17)
C4 C5 C6 C7 64.9(2)
O17 C6 C7 C18 5.3(3)
C5 C6 C7 C18 -173.12(17)
O17 C6 C7 C8 -179.46(15)
C5 C6 C7 C8 2.1(3)
C6 C7 C8 C9 149.23(17)
C18 C7 C8 C9 -35.7(2)
C6 C7 C8 C13 -32.1(3)
C18 C7 C8 C13 143.01(17)
C13 C8 C9 C10 -4.1(3)
C7 C8 C9 C10 174.64(16)
C8 C9 C10 C11 0.8(3)
C9 C10 C11 C12 1.6(3)
C2 N1 C12 C11 -176.60(17)
C14 N1 C12 C11 0.7(3)
C2 N1 C12 C13 2.18(19)
C14 N1 C12 C13 179.49(17)
C10 C11 C12 N1 178.20(17)
C10 C11 C12 C13 -0.4(3)
N1 C12 C13 C8 178.13(14)
C11 C12 C13 C8 -3.0(2)
N1 C12 C13 C3 -1.97(18)
C11 C12 C13 C3 176.90(16)
C9 C8 C13 C12 5.1(2)
C7 C8 C13 C12 -173.67(15)
C9 C8 C13 C3 -174.78(18)
C7 C8 C13 C3 6.5(3)
C2 C3 C13 C12 1.02(18)
C4 C3 C13 C12 -175.11(16)
C2 C3 C13 C8 -179.10(18)
C4 C3 C13 C8 4.8(3)
C6 C7 C18 O19 -10.1(3)
C8 C7 C18 O19 174.55(17)
C6 C7 C18 O20 168.14(16)
C8 C7 C18 O20 -7.2(2)
O19 C18 O20 C21 -1.3(3)
C7 C18 O20 C21 -179.63(16)
